data_7020338
loop_
_publ_author_name
'Richards, Anne F.'
'Beavers, Christine M.'

_publ_section_title
;
 Synthesis and structures of a pentanuclear Al(III) phosphonate cage, an
 In(III) phosphonate polymer, and coordination compounds of the
 corresponding phosphonate ester with GaI3 and InCl3.
;
_journal_issue 37
_journal_name_full 'Dalton transactions (Cambridge, England : 2003)'
_journal_page_first 11305
_journal_page_last 11310
_journal_paper_doi 10.1039/c2dt31280h
_journal_volume 41
_journal_year 2012
_chemical_formula_moiety
;
C60 H72 Al5 Cl6 N4 O26 P4, 1.5(C4 H8 O), Cl
;
_chemical_formula_sum 'C66 H84 Al5 Cl7 N4 O27.5 P4'
_chemical_formula_weight 1880.30
_chemical_name_common ((PhtalMePO3)4Al5Cl6(thf)6)Cl(thf)1.5
_chemical_name_systematic
;
?
;
_space_group_IT_number 14
_symmetry_cell_setting monoclinic
_symmetry_space_group_name_Hall '-P 2ybc'
_symmetry_space_group_name_H-M 'P 1 21/c 1'
_atom_sites_solution_hydrogens geom
_atom_sites_solution_primary direct
_atom_sites_solution_secondary difmap
_audit_creation_method SHELXL-97
_cell_angle_alpha 90.00
_cell_angle_beta 96.990(2)
_cell_angle_gamma 90.00
_cell_formula_units_Z 4
_cell_length_a 26.7048(4)
_cell_length_b 15.5991(2)
_cell_length_c 24.6674(5)
_cell_measurement_reflns_used 9859
_cell_measurement_temperature 173(2)
_cell_measurement_theta_max 73.6799
_cell_measurement_theta_min 2.5992
_cell_volume 10199.3(3)
_computing_cell_refinement
;
CrysAlisPro, Agilent Technologies,
Version 1.171.34.40
;
_computing_data_collection
;
CrysAlisPro, Agilent Technologies,
Version 1.171.34.40
;
_computing_data_reduction
;
CrysAlisPro, Agilent Technologies,
Version 1.171.34.40
;
_computing_molecular_graphics
;
SHELXTL 5.1, XP (Sheldrick, 1994),
OLEX2 (Dolomanov, O.V.; Bourhis, L.J.; Gildea, R.J.;
Howard, J.A.K.; Puschmann, H.,2009)
;
_computing_structure_refinement 'SHELXL-97 (Sheldrick, 2008)'
_computing_structure_solution 'SHELXS-97 (Sheldrick, 2008)'
_diffrn_ambient_temperature 173(2)
_diffrn_detector_area_resol_mean 10.3281
_diffrn_measured_fraction_theta_full 0.988
_diffrn_measured_fraction_theta_max 0.988
_diffrn_measurement_device_type 'Xcalibur, Atlas, Gemini'
_diffrn_measurement_method \w
_diffrn_radiation_monochromator graphite
_diffrn_radiation_source 'Enhance (Cu) X-ray Source'
_diffrn_radiation_type CuK\a
_diffrn_radiation_wavelength 1.54184
_diffrn_reflns_av_R_equivalents 0.0000
_diffrn_reflns_av_sigmaI/netI 0.0449
_diffrn_reflns_limit_h_max 31
_diffrn_reflns_limit_h_min -32
_diffrn_reflns_limit_k_max 18
_diffrn_reflns_limit_k_min 0
_diffrn_reflns_limit_l_max 29
_diffrn_reflns_limit_l_min 0
_diffrn_reflns_number 18146
_diffrn_reflns_theta_full 67.50
_diffrn_reflns_theta_max 67.50
_diffrn_reflns_theta_min 3.29
_exptl_absorpt_coefficient_mu 3.347
_exptl_absorpt_correction_T_max 0.9673
_exptl_absorpt_correction_T_min 0.9515
_exptl_absorpt_correction_type multi-scan
_exptl_absorpt_process_details
;
CrysAlisPro, Agilent Technologies,
Version 1.171.35.15 (release 03-08-2011 CrysAlis171 .NET)
(compiled Aug 3 2011,13:03:54)
Empirical absorption correction using spherical harmonics,
implemented in SCALE3 ABSPACK scaling algorithm.
;
_exptl_crystal_colour colorless
_exptl_crystal_density_diffrn 1.225
_exptl_crystal_density_method 'not measured'
_exptl_crystal_description block
_exptl_crystal_F_000 3888
_exptl_crystal_size_max 0.015
_exptl_crystal_size_mid 0.014
_exptl_crystal_size_min 0.010
_refine_diff_density_max 0.704
_refine_diff_density_min -1.098
_refine_diff_density_rms 0.095
_refine_ls_extinction_method none
_refine_ls_goodness_of_fit_ref 1.090
_refine_ls_hydrogen_treatment constr
_refine_ls_matrix_type full
_refine_ls_number_parameters 1096
_refine_ls_number_reflns 18146
_refine_ls_number_restraints 1106
_refine_ls_restrained_S_all 1.091
_refine_ls_R_factor_all 0.0940
_refine_ls_R_factor_gt 0.0721
_refine_ls_shift/su_max 0.000
_refine_ls_shift/su_mean 0.000
_refine_ls_structure_factor_coef Fsqd
_refine_ls_weighting_details 'calc w=1/[\s^2^(Fo^2^)+(0.1303P)^2^+10.7827P] where P=(Fo^2^+2Fc^2^)/3'
_refine_ls_weighting_scheme calc
_refine_ls_wR_factor_gt 0.2217
_refine_ls_wR_factor_ref 0.2396
_reflns_number_gt 12523
_reflns_number_total 18146
_reflns_threshold_expression I>2\s(I)
_cod_data_source_file c2dt31280h.txt
_cod_data_source_block ar80cb
_cod_original_sg_symbol_H-M 'P 2 1 / c'
_cod_original_formula_sum 'C66 H84 Al5 Cl7 N4 O27.50 P4'
_cod_database_code 7020338

loop_
_symmetry_equiv_pos_as_xyz
'x, y, z'
'-x, y+1/2, -z+1/2'
'-x, -y, -z'
'x, -y-1/2, z-1/2'

loop_
_atom_site_label
_atom_site_type_symbol
_atom_site_fract_x
_atom_site_fract_y
_atom_site_fract_z
_atom_site_U_iso_or_equiv
_atom_site_adp_type
_atom_site_occupancy
_atom_site_symmetry_multiplicity
_atom_site_calc_flag
_atom_site_refinement_flags
_atom_site_disorder_assembly
_atom_site_disorder_group
Cl1 Cl 0.15601(6) 0.20979(13) 0.42600(7) 0.0797(5) Uani 1 1 d . . .
Cl2 Cl 0.06699(8) 0.37064(18) 0.38659(10) 0.1092(7) Uani 1 1 d . . .
Cl3 Cl 0.05607(7) 0.16815(15) 0.32421(10) 0.1070(8) Uani 1 1 d . . .
Cl4 Cl 0.25292(6) 0.74809(16) 0.00327(6) 0.0914(6) Uani 1 1 d . . .
Cl5 Cl 0.32524(7) 0.84878(10) 0.11318(7) 0.0757(5) Uani 1 1 d . . .
Cl6 Cl 0.34802(6) 0.63478(11) 0.08155(6) 0.0653(4) Uani 1 1 d . . .
Cl7 Cl 0.4387(3) 0.2537(5) 0.5550(4) 0.0993(19) Uani 0.409(4) 1 d PU A 1
Cl7' Cl 0.4405(2) 0.2087(5) 0.5438(2) 0.0987(17) Uani 0.491(6) 1 d PU B 2
Cl7" Cl 0.4248(8) 0.2581(14) 0.5976(10) 0.095(4) Uiso 0.101(5) 1 d PU C 3
P1 P 0.31336(4) 0.48358(7) 0.28201(4) 0.0333(2) Uani 1 1 d . . .
P2 P 0.18949(4) 0.34555(7) 0.30227(5) 0.0371(3) Uani 1 1 d . . .
P3 P 0.22160(4) 0.60584(7) 0.33918(4) 0.0334(2) Uani 1 1 d . . .
P4 P 0.24101(4) 0.68184(7) 0.18445(5) 0.0370(3) Uani 1 1 d . D .
Al1 Al 0.31708(5) 0.68257(8) 0.29022(5) 0.0358(3) Uani 1 1 d . . .
Al2 Al 0.26567(5) 0.43419(8) 0.38961(5) 0.0355(3) Uani 1 1 d . . .
Al4 Al 0.10638(6) 0.26241(13) 0.35965(8) 0.0631(5) Uani 1 1 d . . .
Al3 Al 0.19894(5) 0.50571(8) 0.22565(5) 0.0335(3) Uani 1 1 d . . .
Al5 Al 0.29143(6) 0.73154(10) 0.08265(6) 0.0469(4) Uani 1 1 d . . .
O1 O 0.28840(12) 0.31318(19) 0.40399(12) 0.0406(7) Uani 1 1 d . . .
O2 O 0.21856(16) 0.0876(2) 0.30297(15) 0.0588(10) Uani 1 1 d . . .
O3 O 0.14088(12) 0.2967(2) 0.30860(14) 0.0484(8) Uani 1 1 d . . .
O4 O 0.18297(11) 0.39897(19) 0.25159(12) 0.0375(7) Uani 1 1 d . . .
O5 O 0.20709(12) 0.3934(2) 0.35458(12) 0.0392(7) Uani 1 1 d . . .
O6 O 0.24745(11) 0.54646(19) 0.38346(12) 0.0358(7) Uani 1 1 d . . .
O7 O 0.30332(11) 0.43378(18) 0.33243(12) 0.0358(7) Uani 1 1 d . . .
O10 O 0.46015(14) 0.4900(3) 0.28565(18) 0.0664(11) Uani 1 1 d . . .
O11 O 0.35850(14) 0.2639(2) 0.31455(17) 0.0565(9) Uani 1 1 d . . .
O12 O 0.33668(11) 0.57065(19) 0.29717(12) 0.0362(7) Uani 1 1 d . D .
O13 O 0.25809(11) 0.67051(19) 0.31930(12) 0.0373(7) Uani 1 1 d . D .
O14 O 0.29206(11) 0.67545(19) 0.21786(12) 0.0374(7) Uani 1 1 d . D .
O15 O 0.30350(12) 0.8067(2) 0.28620(13) 0.0424(7) Uani 1 1 d . D .
O18 O 0.24703(13) 0.6999(2) 0.12484(13) 0.0453(8) Uani 1 1 d . . .
O19 O 0.20673(11) 0.6063(2) 0.18867(12) 0.0389(7) Uani 1 1 d . . .
O20 O 0.20697(14) 0.8427(2) 0.35634(18) 0.0619(10) Uani 1 1 d . . .
O21 O 0.07948(14) 0.6527(3) 0.3098(2) 0.0687(12) Uani 1 1 d . . .
O22 O 0.19258(11) 0.55911(19) 0.29183(12) 0.0361(7) Uani 1 1 d . . .
O23 O 0.26811(11) 0.48822(19) 0.23907(12) 0.0359(7) Uani 1 1 d . . .
O26 O 0.1948(2) 0.9326(3) 0.15157(17) 0.0740(12) Uani 1 1 d . . .
N1 N 0.25186(15) 0.2147(2) 0.34006(15) 0.0397(9) Uani 1 1 d . . .
N2 N 0.39898(14) 0.3880(3) 0.29266(16) 0.0414(9) Uani 1 1 d . . .
N3 N 0.15101(15) 0.7316(3) 0.33902(17) 0.0434(9) Uani 1 1 d . . .
N4 N 0.24119(17) 0.8492(2) 0.21771(16) 0.0469(10) Uani 1 1 d . D .
C1 C 0.27835(17) 0.2399(3) 0.38867(18) 0.0367(10) Uani 1 1 d . . .
C2 C 0.29237(18) 0.1611(3) 0.42016(19) 0.0416(10) Uani 1 1 d . . .
C3 C 0.3218(2) 0.1508(3) 0.4699(2) 0.0489(12) Uani 1 1 d . . .
H3 H 0.3371 0.1985 0.4894 0.059 Uiso 1 1 calc R . .
C4 C 0.3279(2) 0.0676(4) 0.4902(2) 0.0578(14) Uani 1 1 d . . .
H4A H 0.3482 0.0575 0.5240 0.069 Uiso 1 1 calc R . .
C5 C 0.3041(3) -0.0010(4) 0.4610(2) 0.0635(15) Uani 1 1 d . . .
H5A H 0.3082 -0.0571 0.4759 0.076 Uiso 1 1 calc R . .
C6 C 0.2756(2) 0.0095(3) 0.4125(2) 0.0540(13) Uani 1 1 d . . .
H6A H 0.2598 -0.0380 0.3933 0.065 Uiso 1 1 calc R . .
C7 C 0.2703(2) 0.0911(3) 0.3918(2) 0.0461(11) Uani 1 1 d . . .
C8 C 0.24336(19) 0.1242(3) 0.3399(2) 0.0453(11) Uani 1 1 d . . .
C9 C 0.23711(18) 0.2672(3) 0.29277(19) 0.0412(10) Uani 1 1 d . . .
H9A H 0.2243 0.2295 0.2619 0.049 Uiso 1 1 calc R . .
H9B H 0.2673 0.2972 0.2827 0.049 Uiso 1 1 calc R . .
C10 C 0.44598(18) 0.4262(3) 0.3068(2) 0.0461(11) Uani 1 1 d . . .
C11 C 0.47252(18) 0.3710(3) 0.3503(2) 0.0473(12) Uani 1 1 d . . .
C12 C 0.5195(2) 0.3807(4) 0.3800(2) 0.0612(15) Uani 1 1 d . . .
H12A H 0.5410 0.4276 0.3744 0.073 Uiso 1 1 calc R . .
C13 C 0.5332(2) 0.3177(5) 0.4186(3) 0.0707(17) Uani 1 1 d . . .
H13A H 0.5653 0.3216 0.4398 0.085 Uiso 1 1 calc R . .
C14 C 0.5027(3) 0.2503(5) 0.4275(3) 0.0698(17) Uani 1 1 d . . .
H14A H 0.5138 0.2092 0.4548 0.084 Uiso 1 1 calc R . .
C15 C 0.4555(2) 0.2408(4) 0.3971(2) 0.0574(14) Uani 1 1 d . . .
H15 H 0.4340 0.1940 0.4030 0.069 Uiso 1 1 calc R . .
C16 C 0.44171(18) 0.3017(3) 0.3587(2) 0.0455(11) Uani 1 1 d . . .
C17 C 0.39493(19) 0.3108(3) 0.3211(2) 0.0445(11) Uani 1 1 d . . .
C18 C 0.35984(17) 0.4210(3) 0.25198(18) 0.0386(10) Uani 1 1 d . . .
H18A H 0.3428 0.3723 0.2315 0.046 Uiso 1 1 calc R . .
H18B H 0.3755 0.4571 0.2257 0.046 Uiso 1 1 calc R . .
C31 C 0.28258(19) 0.8607(3) 0.2550(2) 0.0448(11) Uani 1 1 d . . .
C32 C 0.2989(2) 0.9508(3) 0.2516(2) 0.0555(14) Uani 1 1 d . D .
C33 C 0.3385(2) 0.9936(4) 0.2810(2) 0.0620(15) Uani 1 1 d . . .
H33 H 0.3595 0.9661 0.3097 0.074 Uiso 1 1 calc R D .
C34 C 0.3463(3) 1.0781(4) 0.2672(3) 0.079(2) Uani 1 1 d . D .
H34 H 0.3732 1.1095 0.2867 0.095 Uiso 1 1 calc R . .
C35 C 0.3155(3) 1.1174(4) 0.2254(3) 0.086(2) Uani 1 1 d . . .
H35 H 0.3221 1.1753 0.2166 0.104 Uiso 1 1 calc R D .
C36 C 0.2746(3) 1.0746(4) 0.1951(2) 0.081(2) Uani 1 1 d . D .
H36 H 0.2530 1.1021 0.1669 0.097 Uiso 1 1 calc R . .
C37 C 0.2681(3) 0.9892(3) 0.2096(2) 0.0609(16) Uani 1 1 d . . .
C38 C 0.2293(3) 0.9270(3) 0.1873(2) 0.0561(14) Uani 1 1 d . D .
C39 C 0.2096(2) 0.7729(3) 0.2102(2) 0.0469(11) Uani 1 1 d . . .
H39A H 0.1792 0.7865 0.1844 0.056 Uiso 1 1 calc R D .
H39B H 0.1982 0.7573 0.2456 0.056 Uiso 1 1 calc R . .
C40 C 0.16821(19) 0.8147(3) 0.3343(2) 0.0465(11) Uani 1 1 d . . .
C41 C 0.1288(2) 0.8583(3) 0.2947(2) 0.0526(13) Uani 1 1 d . . .
C42 C 0.1278(2) 0.9400(4) 0.2749(3) 0.0636(15) Uani 1 1 d . . .
H42 H 0.1535 0.9801 0.2868 0.076 Uiso 1 1 calc R . .
C43 C 0.0870(3) 0.9618(5) 0.2363(3) 0.082(2) Uani 1 1 d . . .
H43 H 0.0853 1.0174 0.2205 0.098 Uiso 1 1 calc R . .
C44 C 0.0496(3) 0.9038(5) 0.2212(3) 0.083(2) Uani 1 1 d . . .
H44 H 0.0221 0.9207 0.1953 0.099 Uiso 1 1 calc R . .
C45 C 0.0502(2) 0.8221(5) 0.2418(3) 0.0722(18) Uani 1 1 d . . .
H45 H 0.0239 0.7826 0.2309 0.087 Uiso 1 1 calc R . .
C46 C 0.09116(19) 0.7996(4) 0.2795(2) 0.0527(13) Uani 1 1 d . . .
C47 C 0.10325(18) 0.7181(3) 0.3091(2) 0.0495(12) Uani 1 1 d . . .
C48 C 0.17687(18) 0.6660(3) 0.37320(19) 0.0416(10) Uani 1 1 d . . .
H48A H 0.1516 0.6260 0.3851 0.050 Uiso 1 1 calc R . .
H48B H 0.1948 0.6933 0.4062 0.050 Uiso 1 1 calc R . .
O1_1 O 0.12647(10) 0.5187(2) 0.20325(12) 0.0402(7) Uani 1 1 d D . .
C1_1 C 0.08660(16) 0.4805(4) 0.2312(2) 0.0551(13) Uani 1 1 d DU . .
H1A_1 H 0.0912 0.4953 0.2705 0.066 Uiso 1 1 calc R . .
H1B_1 H 0.0865 0.4173 0.2274 0.066 Uiso 1 1 calc R . .
C2_1 C 0.03875(18) 0.5180(5) 0.2034(2) 0.0712(17) Uani 1 1 d DU . .
H2A_1 H 0.0108 0.4761 0.2017 0.085 Uiso 1 1 calc R . .
H2B_1 H 0.0292 0.5701 0.2226 0.085 Uiso 1 1 calc R . .
C3_1 C 0.05106(18) 0.5392(5) 0.1478(2) 0.0708(17) Uani 1 1 d DU . .
H3A_1 H 0.0279 0.5834 0.1303 0.085 Uiso 1 1 calc R . .
H3B_1 H 0.0493 0.4876 0.1242 0.085 Uiso 1 1 calc R . .
C4_1 C 0.10380(18) 0.5723(4) 0.1585(2) 0.0640(16) Uani 1 1 d DU . .
H4B_1 H 0.1217 0.5659 0.1259 0.077 Uiso 1 1 calc R . .
H4C_1 H 0.1042 0.6335 0.1693 0.077 Uiso 1 1 calc R . .
O1_2 O 0.20050(12) 0.4476(2) 0.15377(12) 0.0412(7) Uani 1 1 d D . .
C1_2 C 0.1699(3) 0.3739(4) 0.1348(2) 0.082(2) Uani 1 1 d DU . .
H1C_2 H 0.1336 0.3881 0.1331 0.099 Uiso 1 1 calc R . .
H1D_2 H 0.1773 0.3249 0.1600 0.099 Uiso 1 1 calc R . .
C2_2 C 0.1823(4) 0.3519(7) 0.0804(3) 0.132(3) Uani 1 1 d DU . .
H2C_2 H 0.1904 0.2901 0.0787 0.159 Uiso 1 1 calc R . .
H2D_2 H 0.1533 0.3643 0.0526 0.159 Uiso 1 1 calc R . .
C3_2 C 0.2259(3) 0.4031(5) 0.0700(3) 0.098(2) Uani 1 1 d DU . .
H3C_2 H 0.2191 0.4322 0.0342 0.117 Uiso 1 1 calc R . .
H3D_2 H 0.2558 0.3659 0.0695 0.117 Uiso 1 1 calc R . .
C4_2 C 0.2350(3) 0.4671(5) 0.1142(2) 0.079(2) Uani 1 1 d DU . .
H4D_2 H 0.2704 0.4637 0.1316 0.094 Uiso 1 1 calc R . .
H4E_2 H 0.2288 0.5257 0.0995 0.094 Uiso 1 1 calc R . .
O1_3 O 0.32614(11) 0.4622(2) 0.43984(12) 0.0435(7) Uani 1 1 d D . .
C1_3 C 0.3284(2) 0.5263(3) 0.4834(2) 0.0567(14) Uani 1 1 d DU . .
H1E_3 H 0.3008 0.5172 0.5063 0.068 Uiso 1 1 calc R . .
H1F_3 H 0.3254 0.5849 0.4679 0.068 Uiso 1 1 calc R . .
C2_3 C 0.3781(3) 0.5139(6) 0.5158(3) 0.117(3) Uani 1 1 d DU . .
H2E_3 H 0.3943 0.5701 0.5247 0.141 Uiso 1 1 calc R . .
H2F_3 H 0.3741 0.4840 0.5504 0.141 Uiso 1 1 calc R . .
C3_3 C 0.4095(2) 0.4624(5) 0.4833(2) 0.0729(17) Uani 1 1 d DU . .
H3E_3 H 0.4280 0.4179 0.5063 0.088 Uiso 1 1 calc R . .
H3F_3 H 0.4343 0.4993 0.4677 0.088 Uiso 1 1 calc R . .
C4_3 C 0.3750(2) 0.4222(4) 0.4392(3) 0.079(2) Uani 1 1 d DU . .
H4F_3 H 0.3874 0.4316 0.4034 0.095 Uiso 1 1 calc R . .
H4G_3 H 0.3727 0.3598 0.4454 0.095 Uiso 1 1 calc R . .
O1_4 O 0.23378(13) 0.4261(2) 0.45710(12) 0.0476(8) Uani 1 1 d D . .
C1_4 C 0.2453(3) 0.3656(3) 0.50199(19) 0.0662(16) Uani 1 1 d DU . .
H1G_4 H 0.2821 0.3639 0.5141 0.079 Uiso 1 1 calc R . .
H1H_4 H 0.2336 0.3072 0.4910 0.079 Uiso 1 1 calc R . .
C2_4 C 0.2172(3) 0.3998(5) 0.5464(2) 0.0771(19) Uani 1 1 d DU . .
H2G_4 H 0.2101 0.3541 0.5723 0.092 Uiso 1 1 calc R . .
H2H_4 H 0.2358 0.4470 0.5667 0.092 Uiso 1 1 calc R . .
C3_4 C 0.1703(3) 0.4309(5) 0.5143(3) 0.086(2) Uani 1 1 d DU . .
H3G_4 H 0.1529 0.4730 0.5356 0.103 Uiso 1 1 calc R . .
H3H_4 H 0.1471 0.3828 0.5036 0.103 Uiso 1 1 calc R . .
C4_4 C 0.1877(2) 0.4723(4) 0.4650(2) 0.0645(16) Uani 1 1 d DU . .
H4H_4 H 0.1620 0.4660 0.4327 0.077 Uiso 1 1 calc R . .
H4I_4 H 0.1947 0.5340 0.4715 0.077 Uiso 1 1 calc R . .
O1_5 O 0.3842(4) 0.7094(6) 0.2675(5) 0.042(2) Uani 0.722(18) 1 d PD D 1
C1_5 C 0.4071(7) 0.6639(8) 0.2253(8) 0.052(5) Uani 0.722(18) 1 d PDU D 1
H1I_5 H 0.3809 0.6453 0.1957 0.062 Uiso 0.722(18) 1 calc PR D 1
H1J_5 H 0.4254 0.6126 0.2407 0.062 Uiso 0.722(18) 1 calc PR D 1
C2_5 C 0.4425(5) 0.7249(7) 0.2038(5) 0.076(3) Uani 0.722(18) 1 d PDU D 1
H2I_5 H 0.4776 0.7041 0.2118 0.091 Uiso 0.722(18) 1 calc PR D 1
H2J_5 H 0.4343 0.7314 0.1638 0.091 Uiso 0.722(18) 1 calc PR D 1
C3_5 C 0.4364(3) 0.8078(5) 0.2317(3) 0.059(3) Uani 0.722(18) 1 d PDU D 1
H3I_5 H 0.4130 0.8459 0.2086 0.071 Uiso 0.722(18) 1 calc PR D 1
H3J_5 H 0.4693 0.8371 0.2399 0.071 Uiso 0.722(18) 1 calc PR D 1
C4_5 C 0.4153(3) 0.7852(5) 0.2827(3) 0.052(2) Uani 0.722(18) 1 d PDU D 1
H4J_5 H 0.4425 0.7717 0.3124 0.062 Uiso 0.722(18) 1 calc PR D 1
H4K_5 H 0.3946 0.8327 0.2946 0.062 Uiso 0.722(18) 1 calc PR D 1
O1_9 O 0.3768(9) 0.7201(18) 0.2601(13) 0.043(8) Uiso 0.278(18) 1 d PD D 2
C1_9 C 0.4020(13) 0.665(2) 0.2243(18) 0.043(12) Uiso 0.278(18) 1 d PDU D 2
H1K_9 H 0.3827 0.6620 0.1874 0.051 Uiso 0.278(18) 1 calc PR D 2
H1L_9 H 0.4056 0.6057 0.2393 0.051 Uiso 0.278(18) 1 calc PR D 2
C2_9 C 0.4523(9) 0.7042(17) 0.2220(12) 0.064(8) Uiso 0.278(18) 1 d PDU D 2
H2K_9 H 0.4793 0.6627 0.2342 0.077 Uiso 0.278(18) 1 calc PR D 2
H2L_9 H 0.4559 0.7217 0.1840 0.077 Uiso 0.278(18) 1 calc PR D 2
C3_9 C 0.4561(8) 0.7801(19) 0.2582(16) 0.106(10) Uiso 0.278(18) 1 d PDU D 2
H3K_9 H 0.4741 0.8276 0.2423 0.127 Uiso 0.278(18) 1 calc PR D 2
H3L_9 H 0.4740 0.7658 0.2946 0.127 Uiso 0.278(18) 1 calc PR D 2
C4_9 C 0.4027(9) 0.8031(14) 0.2620(14) 0.086(11) Uiso 0.278(18) 1 d PDU D 2
H4L_9 H 0.3993 0.8335 0.2966 0.103 Uiso 0.278(18) 1 calc PR D 2
H4M_9 H 0.3890 0.8398 0.2310 0.103 Uiso 0.278(18) 1 calc PR D 2
O1_6 O 0.35293(11) 0.7096(2) 0.36167(12) 0.0426(7) Uani 1 1 d D D .
C1_6 C 0.3391(2) 0.7733(4) 0.4003(2) 0.0643(15) Uani 1 1 d DU . .
H1M_6 H 0.3049 0.7620 0.4102 0.077 Uiso 1 1 calc R D .
H1N_6 H 0.3398 0.8317 0.3846 0.077 Uiso 1 1 calc R . .
C2_6 C 0.3776(2) 0.7645(4) 0.4488(2) 0.0706(17) Uani 1 1 d DU D .
H2M_6 H 0.3869 0.8214 0.4647 0.085 Uiso 1 1 calc R . .
H2N_6 H 0.3646 0.7286 0.4770 0.085 Uiso 1 1 calc R . .
C3_6 C 0.4218(2) 0.7231(5) 0.4286(2) 0.0712(17) Uani 1 1 d DU . .
H3M_6 H 0.4419 0.6905 0.4581 0.085 Uiso 1 1 calc R D .
H3N_6 H 0.4438 0.7660 0.4138 0.085 Uiso 1 1 calc R . .
C4_6 C 0.39833(18) 0.6649(4) 0.3850(2) 0.0589(14) Uani 1 1 d DU D .
H4N_6 H 0.4213 0.6551 0.3570 0.071 Uiso 1 1 calc R . .
H4O_6 H 0.3898 0.6089 0.4005 0.071 Uiso 1 1 calc R . .
C4_7 C 0.4774(6) 0.0150(18) 0.3347(6) 0.095(7) Uiso 0.45(3) 1 d PDU E 1
H4P_7 H 0.4741 0.0613 0.3070 0.114 Uiso 0.45(3) 1 calc PR E 1
H4Q_7 H 0.4809 -0.0406 0.3162 0.114 Uiso 0.45(3) 1 calc PR E 1
C1_7 C 0.4511(9) -0.013(2) 0.4212(7) 0.148(12) Uiso 0.45(3) 1 d PDU E 1
H1O_7 H 0.4487 -0.0765 0.4245 0.178 Uiso 0.45(3) 1 calc PR E 1
H1P_7 H 0.4308 0.0136 0.4475 0.178 Uiso 0.45(3) 1 calc PR E 1
C2_7 C 0.5043(9) 0.015(2) 0.4310(7) 0.125(8) Uiso 0.45(3) 1 d PDU E 1
H2O_7 H 0.5071 0.0686 0.4530 0.150 Uiso 0.45(3) 1 calc PR E 1
H2P_7 H 0.5255 -0.0293 0.4510 0.150 Uiso 0.45(3) 1 calc PR E 1
C3_7 C 0.5209(6) 0.031(2) 0.3768(9) 0.120(8) Uiso 0.45(3) 1 d PDU E 1
H3O_7 H 0.5490 -0.0083 0.3711 0.144 Uiso 0.45(3) 1 calc PR E 1
H3P_7 H 0.5328 0.0905 0.3743 0.144 Uiso 0.45(3) 1 calc PR E 1
O1_7 O 0.4341(5) 0.0143(15) 0.3658(6) 0.117(7) Uiso 0.45(3) 1 d PD E 1
C4_10 C 0.4735(9) -0.002(3) 0.3293(7) 0.224(17) Uiso 0.55(3) 1 d PDU E 2
H4R_10 H 0.4592 0.0535 0.3162 0.269 Uiso 0.55(3) 1 calc PR E 2
H4S_10 H 0.4751 -0.0406 0.2976 0.269 Uiso 0.55(3) 1 calc PR E 2
C1_10 C 0.4663(7) -0.0179(17) 0.4232(6) 0.123(7) Uiso 0.55(3) 1 d PDU E 2
H1Q_10 H 0.4609 -0.0637 0.4497 0.147 Uiso 0.55(3) 1 calc PR E 2
H1R_10 H 0.4519 0.0362 0.4354 0.147 Uiso 0.55(3) 1 calc PR E 2
C2_10 C 0.5208(7) -0.0076(18) 0.4188(9) 0.141(8) Uiso 0.55(3) 1 d PDU E 2
H2Q_10 H 0.5349 0.0412 0.4415 0.169 Uiso 0.55(3) 1 calc PR E 2
H2R_10 H 0.5395 -0.0602 0.4310 0.169 Uiso 0.55(3) 1 calc PR E 2
C3_10 C 0.5240(8) 0.009(2) 0.3605(10) 0.187(12) Uiso 0.55(3) 1 d PDU E 2
H3Q_10 H 0.5482 -0.0314 0.3468 0.224 Uiso 0.55(3) 1 calc PR E 2
H3R_10 H 0.5362 0.0680 0.3556 0.224 Uiso 0.55(3) 1 calc PR E 2
O1_10 O 0.4431(5) -0.0409(13) 0.3685(5) 0.127(6) Uiso 0.55(3) 1 d PD E 2
O1_8 O 0.0721(17) 0.1460(18) 0.0974(17) 0.16(2) Uiso 0.151(4) 1 d PD F 1
C1_8 C 0.0627(17) 0.227(2) 0.0675(11) 0.061(10) Uiso 0.151(4) 1 d PDU F 1
H1S_8 H 0.0328 0.2218 0.0397 0.074 Uiso 0.151(4) 1 calc PR F 1
H1T_8 H 0.0922 0.2435 0.0494 0.074 Uiso 0.151(4) 1 calc PR F 1
C2_8 C 0.0536(17) 0.2890(16) 0.1109(14) 0.071(9) Uiso 0.151(4) 1 d PDU F 1
H2S_8 H 0.0842 0.3242 0.1212 0.085 Uiso 0.151(4) 1 calc PR F 1
H2T_8 H 0.0254 0.3277 0.0977 0.085 Uiso 0.151(4) 1 calc PR F 1
C3_8 C 0.0412(18) 0.239(2) 0.1586(14) 0.064(9) Uiso 0.151(4) 1 d PDU F 1
H3S_8 H 0.0075 0.2561 0.1681 0.076 Uiso 0.151(4) 1 calc PR F 1
H3T_8 H 0.0665 0.2500 0.1906 0.076 Uiso 0.151(4) 1 calc PR F 1
C4_8 C 0.0414(15) 0.1478(18) 0.1424(15) 0.067(10) Uiso 0.151(4) 1 d PDU F 1
H4T_8 H 0.0565 0.1116 0.1731 0.081 Uiso 0.151(4) 1 calc PR F 1
H4U_8 H 0.0067 0.1273 0.1303 0.081 Uiso 0.151(4) 1 calc PR F 1
O1_11 O 0.1166(10) 0.196(2) 0.1154(12) 0.072(10) Uiso 0.148(12) 1 d PD G 2
C2_11 C 0.0323(10) 0.201(4) 0.1295(15) 0.093(13) Uiso 0.148(12) 1 d PDU G 2
H2U_11 H 0.0037 0.2407 0.1210 0.112 Uiso 0.148(12) 1 calc PR G 2
H2V_11 H 0.0188 0.1422 0.1334 0.112 Uiso 0.148(12) 1 calc PR G 2
C1_11 C 0.0659(12) 0.203(5) 0.0856(11) 0.097(16) Uiso 0.148(12) 1 d PDU G 2
H1U_11 H 0.0587 0.1539 0.0601 0.116 Uiso 0.148(12) 1 calc PR G 2
H1V_11 H 0.0618 0.2569 0.0647 0.116 Uiso 0.148(12) 1 calc PR G 2
C3_11 C 0.0636(12) 0.227(3) 0.1803(12) 0.057(10) Uiso 0.148(12) 1 d PDU G 2
H3U_11 H 0.0490 0.2079 0.2133 0.069 Uiso 0.148(12) 1 calc PR G 2
H3V_11 H 0.0694 0.2895 0.1819 0.069 Uiso 0.148(12) 1 calc PR G 2
C4_11 C 0.1101(12) 0.179(3) 0.1724(12) 0.072(12) Uiso 0.148(12) 1 d PDU G 2
H4V_11 H 0.1394 0.1995 0.1973 0.086 Uiso 0.148(12) 1 calc PR G 2
H4W_11 H 0.1058 0.1164 0.1786 0.086 Uiso 0.148(12) 1 calc PR G 2
O1_12 O 0.0983(13) 0.212(2) 0.0932(14) 0.135(13) Uiso 0.201(13) 1 d PD H 3
C2_12 C 0.0302(14) 0.263(3) 0.1345(17) 0.105(12) Uiso 0.201(13) 1 d PDU H 3
H2W_12 H 0.0391 0.3184 0.1525 0.126 Uiso 0.201(13) 1 calc PR H 3
H2X_12 H -0.0070 0.2565 0.1298 0.126 Uiso 0.201(13) 1 calc PR H 3
C1_12 C 0.0503(15) 0.257(3) 0.0811(13) 0.114(14) Uiso 0.201(13) 1 d PDU H 3
H1W_12 H 0.0270 0.2247 0.0543 0.136 Uiso 0.201(13) 1 calc PR H 3
H1X_12 H 0.0554 0.3151 0.0662 0.136 Uiso 0.201(13) 1 calc PR H 3
C3_12 C 0.0543(13) 0.191(3) 0.1670(13) 0.076(9) Uiso 0.201(13) 1 d PDU H 3
H3W_12 H 0.0286 0.1480 0.1735 0.091 Uiso 0.201(13) 1 calc PR H 3
H3X_12 H 0.0700 0.2127 0.2028 0.091 Uiso 0.201(13) 1 calc PR H 3
C4_12 C 0.0935(15) 0.151(2) 0.1372(18) 0.103(13) Uiso 0.201(13) 1 d PDU H 3
H4X_12 H 0.1258 0.1449 0.1612 0.124 Uiso 0.201(13) 1 calc PR H 3
H4Y_12 H 0.0825 0.0944 0.1225 0.124 Uiso 0.201(13) 1 calc PR H 3

loop_
_atom_site_aniso_label
_atom_site_aniso_U_11
_atom_site_aniso_U_22
_atom_site_aniso_U_33
_atom_site_aniso_U_23
_atom_site_aniso_U_13
_atom_site_aniso_U_12
Cl1 0.0728(10) 0.0998(13) 0.0649(9) 0.0299(9) 0.0024(8) -0.0157(9)
Cl2 0.0771(12) 0.148(2) 0.1057(15) -0.0067(14) 0.0230(11) 0.0240(13)
Cl3 0.0812(12) 0.1072(15) 0.1259(17) 0.0323(13) -0.0137(11) -0.0578(11)
Cl4 0.0694(10) 0.163(2) 0.0403(7) 0.0292(10) 0.0031(7) 0.0091(11)
Cl5 0.0853(10) 0.0533(8) 0.0923(12) 0.0006(8) 0.0266(9) -0.0218(8)
Cl6 0.0710(9) 0.0750(10) 0.0489(7) -0.0103(7) 0.0039(6) 0.0126(7)
Cl7 0.076(3) 0.115(5) 0.113(4) 0.018(4) 0.036(3) 0.011(4)
Cl7' 0.064(2) 0.140(5) 0.092(3) -0.032(3) 0.0093(19) -0.004(3)
P1 0.0335(5) 0.0313(6) 0.0348(6) -0.0033(4) 0.0026(4) -0.0016(4)
P2 0.0401(6) 0.0331(6) 0.0368(6) 0.0019(5) 0.0003(5) -0.0081(5)
P3 0.0368(5) 0.0302(5) 0.0334(6) -0.0012(4) 0.0051(4) -0.0019(4)
P4 0.0444(6) 0.0334(6) 0.0335(6) 0.0030(5) 0.0057(5) -0.0035(5)
Al1 0.0383(7) 0.0313(7) 0.0379(7) -0.0027(5) 0.0049(5) -0.0057(5)
Al2 0.0427(7) 0.0316(7) 0.0312(6) -0.0004(5) 0.0012(5) -0.0018(5)
Al4 0.0496(9) 0.0757(12) 0.0641(11) 0.0185(9) 0.0082(8) -0.0168(8)
Al3 0.0353(6) 0.0319(6) 0.0324(6) 0.0015(5) 0.0010(5) -0.0037(5)
Al5 0.0546(8) 0.0522(9) 0.0339(7) 0.0059(6) 0.0057(6) -0.0057(7)
O1 0.0518(18) 0.0287(16) 0.0387(17) 0.0010(13) -0.0047(14) -0.0022(14)
O2 0.078(3) 0.042(2) 0.054(2) -0.0030(17) -0.0041(19) -0.0143(18)
O3 0.0451(18) 0.0467(19) 0.052(2) 0.0080(16) 0.0021(15) -0.0166(15)
O4 0.0419(16) 0.0323(16) 0.0366(16) 0.0043(13) -0.0026(13) -0.0068(13)
O5 0.0446(17) 0.0371(16) 0.0363(16) 0.0014(13) 0.0064(13) -0.0057(14)
O6 0.0438(16) 0.0317(15) 0.0319(15) 0.0020(12) 0.0039(13) -0.0008(13)
O7 0.0411(16) 0.0317(15) 0.0343(16) -0.0031(12) 0.0033(13) -0.0028(13)
O10 0.046(2) 0.063(3) 0.087(3) 0.016(2) -0.0045(19) -0.0074(19)
O11 0.048(2) 0.0361(18) 0.083(3) -0.0042(18) 0.0015(18) -0.0048(16)
O12 0.0364(15) 0.0326(16) 0.0392(16) -0.0038(13) 0.0023(13) -0.0019(12)
O13 0.0402(16) 0.0343(16) 0.0377(16) 0.0001(13) 0.0058(13) -0.0035(13)
O14 0.0428(16) 0.0322(16) 0.0373(16) 0.0002(13) 0.0060(13) -0.0059(13)
O15 0.0523(18) 0.0317(16) 0.0440(18) 0.0021(14) 0.0085(15) -0.0043(14)
O18 0.0550(19) 0.0437(18) 0.0370(17) 0.0058(14) 0.0048(15) -0.0071(15)
O19 0.0414(16) 0.0375(17) 0.0372(16) 0.0067(13) 0.0025(13) -0.0017(13)
O20 0.053(2) 0.0396(19) 0.089(3) -0.0094(19) -0.005(2) -0.0033(17)
O21 0.043(2) 0.051(2) 0.110(4) -0.005(2) 0.000(2) -0.0066(18)
O22 0.0393(16) 0.0348(16) 0.0334(15) -0.0019(13) 0.0008(13) -0.0023(13)
O23 0.0331(15) 0.0343(16) 0.0389(16) 0.0003(13) -0.0010(12) -0.0017(12)
O26 0.115(4) 0.046(2) 0.056(2) 0.0054(19) -0.008(3) 0.013(2)
N1 0.047(2) 0.0325(19) 0.038(2) 0.0016(16) -0.0037(17) -0.0056(16)
N2 0.0376(19) 0.041(2) 0.045(2) -0.0073(18) 0.0014(17) 0.0043(17)
N3 0.043(2) 0.039(2) 0.049(2) -0.0097(18) 0.0044(18) 0.0052(17)
N4 0.073(3) 0.031(2) 0.038(2) -0.0005(17) 0.010(2) -0.0008(19)
C1 0.043(2) 0.035(2) 0.032(2) 0.0021(18) 0.0035(18) -0.0025(19)
C2 0.052(3) 0.034(2) 0.038(2) 0.0043(19) 0.000(2) -0.001(2)
C3 0.057(3) 0.043(3) 0.044(3) 0.003(2) -0.003(2) 0.002(2)
C4 0.076(4) 0.052(3) 0.044(3) 0.011(2) 0.000(3) 0.010(3)
C5 0.089(4) 0.036(3) 0.064(4) 0.007(3) 0.006(3) 0.010(3)
C6 0.073(4) 0.031(3) 0.056(3) 0.004(2) 0.000(3) 0.001(2)
C7 0.061(3) 0.035(2) 0.042(3) -0.001(2) 0.006(2) -0.004(2)
C8 0.052(3) 0.036(2) 0.046(3) 0.000(2) -0.001(2) -0.006(2)
C9 0.050(3) 0.031(2) 0.040(3) -0.0007(19) -0.002(2) -0.007(2)
C10 0.038(2) 0.047(3) 0.052(3) -0.004(2) 0.002(2) 0.000(2)
C11 0.045(3) 0.047(3) 0.050(3) -0.007(2) 0.004(2) 0.006(2)
C12 0.054(3) 0.063(4) 0.063(4) -0.010(3) -0.006(3) -0.004(3)
C13 0.062(4) 0.084(5) 0.059(4) -0.011(3) -0.016(3) 0.006(3)
C14 0.074(4) 0.075(4) 0.055(4) 0.006(3) -0.012(3) 0.003(3)
C15 0.062(3) 0.054(3) 0.055(3) 0.001(3) 0.004(3) 0.007(3)
C16 0.045(3) 0.043(3) 0.049(3) -0.008(2) 0.005(2) 0.006(2)
C17 0.049(3) 0.036(2) 0.049(3) -0.009(2) 0.007(2) 0.006(2)
C18 0.039(2) 0.038(2) 0.038(2) -0.0030(19) 0.0017(19) 0.0004(19)
C31 0.055(3) 0.036(3) 0.044(3) -0.001(2) 0.009(2) 0.000(2)
C32 0.084(4) 0.036(3) 0.049(3) -0.003(2) 0.018(3) 0.000(3)
C33 0.085(4) 0.040(3) 0.061(3) -0.013(3) 0.008(3) -0.012(3)
C34 0.122(6) 0.040(3) 0.074(4) -0.001(3) 0.009(4) -0.018(4)
C35 0.151(7) 0.040(3) 0.073(4) -0.003(3) 0.030(5) -0.023(4)
C36 0.156(7) 0.040(3) 0.044(3) 0.007(3) 0.005(4) 0.000(4)
C37 0.109(5) 0.035(3) 0.038(3) -0.006(2) 0.007(3) -0.004(3)
C38 0.089(4) 0.038(3) 0.041(3) 0.003(2) 0.005(3) 0.007(3)
C39 0.054(3) 0.041(3) 0.045(3) 0.008(2) 0.003(2) 0.004(2)
C40 0.045(3) 0.039(3) 0.056(3) -0.007(2) 0.006(2) 0.000(2)
C41 0.055(3) 0.043(3) 0.060(3) -0.007(2) 0.007(3) 0.006(2)
C42 0.064(3) 0.048(3) 0.078(4) 0.007(3) 0.003(3) 0.001(3)
C43 0.087(5) 0.059(4) 0.099(5) 0.016(4) 0.007(4) 0.012(4)
C44 0.072(4) 0.088(5) 0.083(5) 0.014(4) -0.010(4) 0.030(4)
C45 0.060(4) 0.074(4) 0.079(4) -0.013(4) -0.005(3) 0.017(3)
C46 0.045(3) 0.052(3) 0.060(3) -0.006(3) -0.001(2) 0.003(2)
C47 0.038(2) 0.045(3) 0.065(3) -0.011(2) 0.005(2) 0.003(2)
C48 0.046(3) 0.040(3) 0.040(2) -0.003(2) 0.008(2) 0.002(2)
O1_1 0.0340(15) 0.0457(18) 0.0392(17) 0.0068(14) -0.0020(13) -0.0028(13)
C1_1 0.039(3) 0.059(3) 0.067(3) 0.007(3) 0.008(2) -0.003(2)
C2_1 0.042(3) 0.091(5) 0.081(4) 0.021(4) 0.009(3) 0.000(3)
C3_1 0.047(3) 0.093(5) 0.070(4) 0.005(3) -0.004(3) 0.011(3)
C4_1 0.050(3) 0.078(4) 0.063(4) 0.022(3) 0.000(3) 0.007(3)
O1_2 0.0486(17) 0.0413(18) 0.0336(16) -0.0050(14) 0.0047(14) -0.0072(14)
C1_2 0.105(5) 0.085(5) 0.058(4) -0.029(3) 0.015(4) -0.044(4)
C2_2 0.183(8) 0.117(7) 0.108(6) -0.065(5) 0.061(6) -0.060(6)
C3_2 0.123(6) 0.105(6) 0.075(4) -0.036(4) 0.046(4) -0.015(5)
C4_2 0.086(4) 0.091(5) 0.065(4) -0.026(4) 0.032(3) -0.025(4)
O1_3 0.0485(18) 0.0417(18) 0.0381(17) -0.0086(14) -0.0033(14) 0.0026(15)
C1_3 0.063(3) 0.053(3) 0.052(3) -0.020(3) -0.003(3) -0.005(3)
C2_3 0.111(6) 0.121(6) 0.104(6) -0.062(5) -0.051(5) 0.036(5)
C3_3 0.053(3) 0.091(5) 0.070(4) -0.006(4) -0.012(3) 0.001(3)
C4_3 0.060(4) 0.076(4) 0.095(5) -0.038(4) -0.019(3) 0.020(3)
O1_4 0.063(2) 0.0460(19) 0.0349(17) 0.0036(15) 0.0094(15) 0.0000(16)
C1_4 0.109(5) 0.051(3) 0.039(3) 0.010(2) 0.011(3) -0.006(3)
C2_4 0.115(5) 0.071(4) 0.050(3) 0.011(3) 0.027(4) -0.001(4)
C3_4 0.105(5) 0.089(5) 0.073(4) 0.005(4) 0.051(4) 0.008(4)
C4_4 0.077(4) 0.072(4) 0.049(3) 0.008(3) 0.027(3) 0.011(3)
O1_5 0.044(3) 0.038(4) 0.045(4) -0.005(3) 0.004(4) -0.011(3)
C1_5 0.049(6) 0.053(7) 0.057(7) -0.006(3) 0.025(4) -0.004(4)
C2_5 0.086(7) 0.076(6) 0.074(6) -0.007(6) 0.039(5) -0.028(5)
C3_5 0.059(5) 0.058(5) 0.061(5) 0.003(4) 0.012(4) -0.029(4)
C4_5 0.052(5) 0.043(4) 0.062(5) -0.014(4) 0.018(4) -0.023(3)
O1_6 0.0443(17) 0.0420(18) 0.0408(17) -0.0090(14) 0.0030(14) -0.0020(14)
C1_6 0.084(4) 0.063(4) 0.045(3) -0.010(3) 0.004(3) 0.006(3)
C2_6 0.073(4) 0.072(4) 0.065(4) -0.024(3) 0.001(3) -0.012(3)
C3_6 0.059(3) 0.093(5) 0.059(3) -0.017(3) -0.006(3) -0.006(3)
C4_6 0.048(3) 0.076(4) 0.050(3) -0.004(3) -0.007(2) 0.000(3)

loop_
_atom_type_symbol
_atom_type_description
_atom_type_scat_dispersion_real
_atom_type_scat_dispersion_imag
_atom_type_scat_source
C C 0.0181 0.0091 'International Tables Vol C Tables 4.2.6.8 and 6.1.1.4'
H H 0.0000 0.0000 'International Tables Vol C Tables 4.2.6.8 and 6.1.1.4'
N N 0.0311 0.0180 'International Tables Vol C Tables 4.2.6.8 and 6.1.1.4'
O O 0.0492 0.0322 'International Tables Vol C Tables 4.2.6.8 and 6.1.1.4'
Al Al 0.2130 0.2455 'International Tables Vol C Tables 4.2.6.8 and 6.1.1.4'
P P 0.2955 0.4335 'International Tables Vol C Tables 4.2.6.8 and 6.1.1.4'
Cl Cl 0.3639 0.7018 'International Tables Vol C Tables 4.2.6.8 and 6.1.1.4'

loop_
_geom_angle_atom_site_label_1
_geom_angle_atom_site_label_2
_geom_angle_atom_site_label_3
_geom_angle
O23 P1 O7 113.18(17)
O23 P1 O12 113.48(17)
O7 P1 O12 111.31(17)
O23 P1 C18 105.63(19)
O7 P1 C18 104.9(2)
O12 P1 C18 107.59(19)
O4 P2 O5 115.49(18)
O4 P2 O3 110.44(18)
O5 P2 O3 109.74(19)
O4 P2 C9 106.4(2)
O5 P2 C9 107.1(2)
O3 P2 C9 107.3(2)
O22 P3 O13 111.04(17)
O22 P3 O6 113.86(17)
O13 P3 O6 112.30(17)
O22 P3 C48 107.7(2)
O13 P3 C48 106.9(2)
O6 P3 C48 104.4(2)
O19 P4 O14 115.33(17)
O19 P4 O18 110.36(18)
O14 P4 O18 110.18(18)
O19 P4 C39 106.2(2)
O14 P4 C39 106.7(2)
O18 P4 C39 107.6(2)
O13 Al1 O12 96.67(14)
O13 Al1 O14 98.47(15)
O12 Al1 O14 95.74(15)
O13 Al1 O1_9 168.3(9)
O12 Al1 O1_9 94.9(9)
O14 Al1 O1_9 82.2(10)
O13 Al1 O1_6 91.11(14)
O12 Al1 O1_6 91.04(14)
O14 Al1 O1_6 167.52(15)
O1_9 Al1 O1_6 86.8(10)
O13 Al1 O15 87.63(14)
O12 Al1 O15 173.71(15)
O14 Al1 O15 88.14(14)
O1_9 Al1 O15 80.7(9)
O1_6 Al1 O15 84.26(14)
O13 Al1 O1_5 171.0(3)
O12 Al1 O1_5 88.3(4)
O14 Al1 O1_5 88.4(4)
O1_9 Al1 O1_5 8.7(13)
O1_6 Al1 O1_5 81.3(4)
O15 Al1 O1_5 86.9(3)
O5 Al2 O6 95.28(15)
O5 Al2 O7 98.91(14)
O6 Al2 O7 96.06(14)
O5 Al2 O1_3 167.99(16)
O6 Al2 O1_3 91.70(14)
O7 Al2 O1_3 90.03(14)
O5 Al2 O1_4 86.74(15)
O6 Al2 O1_4 89.63(14)
O7 Al2 O1_4 171.54(15)
O1_3 Al2 O1_4 83.54(15)
O5 Al2 O1 88.78(14)
O6 Al2 O1 174.37(15)
O7 Al2 O1 87.13(14)
O1_3 Al2 O1 83.65(14)
O1_4 Al2 O1 86.70(14)
O3 Al4 Cl3 106.39(16)
O3 Al4 Cl2 107.91(16)
Cl3 Al4 Cl2 111.53(12)
O3 Al4 Cl1 109.84(15)
Cl3 Al4 Cl1 110.71(11)
Cl2 Al4 Cl1 110.34(12)
O19 Al3 O4 169.39(15)
O19 Al3 O23 92.50(14)
O4 Al3 O23 94.14(14)
O19 Al3 O22 94.66(14)
O4 Al3 O22 92.86(14)
O23 Al3 O22 96.00(14)
O19 Al3 O1_1 86.54(14)
O4 Al3 O1_1 85.93(14)
O23 Al3 O1_1 173.47(15)
O22 Al3 O1_1 90.51(14)
O19 Al3 O1_2 86.05(14)
O4 Al3 O1_2 85.93(14)
O23 Al3 O1_2 87.92(14)
O22 Al3 O1_2 175.98(14)
O1_1 Al3 O1_2 85.58(14)
O18 Al5 Cl4 107.36(14)
O18 Al5 Cl5 108.75(14)
Cl4 Al5 Cl5 111.05(11)
O18 Al5 Cl6 109.93(14)
Cl4 Al5 Cl6 109.84(10)
Cl5 Al5 Cl6 109.86(9)
C1 O1 Al2 140.9(3)
P2 O3 Al4 139.5(2)
P2 O4 Al3 141.4(2)
P2 O5 Al2 137.8(2)
P3 O6 Al2 137.30(19)
P1 O7 Al2 143.0(2)
P1 O12 Al1 136.63(19)
P3 O13 Al1 144.5(2)
P4 O14 Al1 136.6(2)
C31 O15 Al1 140.6(3)
P4 O18 Al5 142.0(2)
P4 O19 Al3 144.0(2)
P3 O22 Al3 143.4(2)
P1 O23 Al3 145.8(2)
C1 N1 C8 110.4(4)
C1 N1 C9 127.3(4)
C8 N1 C9 122.1(4)
C10 N2 C17 111.3(4)
C10 N2 C18 124.9(4)
C17 N2 C18 123.8(4)
C40 N3 C47 112.6(4)
C40 N3 C48 124.9(4)
C47 N3 C48 122.4(4)
C31 N4 C38 110.5(4)
C31 N4 C39 127.1(4)
C38 N4 C39 122.2(4)
O1 C1 N1 127.4(4)
O1 C1 C2 125.7(4)
N1 C1 C2 107.0(4)
C3 C2 C7 121.1(5)
C3 C2 C1 130.0(4)
C7 C2 C1 108.9(4)
C2 C3 C4 117.1(5)
C2 C3 H3 121.5
C4 C3 H3 121.5
C3 C4 C5 120.1(5)
C3 C4 H4A 120.0
C5 C4 H4A 120.0
C6 C5 C4 122.4(5)
C6 C5 H5A 118.8
C4 C5 H5A 118.8
C5 C6 C7 117.7(5)
C5 C6 H6A 121.2
C7 C6 H6A 121.2
C6 C7 C2 121.5(5)
C6 C7 C8 131.4(5)
C2 C7 C8 107.0(4)
O2 C8 N1 122.9(5)
O2 C8 C7 130.8(5)
N1 C8 C7 106.4(4)
N1 C9 P2 114.1(3)
N1 C9 H9A 108.7
P2 C9 H9A 108.7
N1 C9 H9B 108.7
P2 C9 H9B 108.7
H9A C9 H9B 107.6
O10 C10 N2 124.4(5)
O10 C10 C11 130.0(5)
N2 C10 C11 105.6(4)
C12 C11 C16 121.4(5)
C12 C11 C10 130.0(5)
C16 C11 C10 108.6(4)
C11 C12 C13 115.7(6)
C11 C12 H12A 122.1
C13 C12 H12A 122.1
C14 C13 C12 122.9(6)
C14 C13 H13A 118.5
C12 C13 H13A 118.5
C13 C14 C15 121.0(6)
C13 C14 H14A 119.5
C15 C14 H14A 119.5
C16 C15 C14 116.8(6)
C16 C15 H15 121.6
C14 C15 H15 121.6
C15 C16 C11 122.1(5)
C15 C16 C17 130.1(5)
C11 C16 C17 107.8(4)
O11 C17 N2 124.0(5)
O11 C17 C16 129.4(5)
N2 C17 C16 106.6(4)
N2 C18 P1 112.4(3)
N2 C18 H18A 109.1
P1 C18 H18A 109.1
N2 C18 H18B 109.1
P1 C18 H18B 109.1
H18A C18 H18B 107.9
O15 C31 N4 127.1(5)
O15 C31 C32 125.0(5)
N4 C31 C32 107.9(4)
C37 C32 C33 122.3(5)
C37 C32 C31 107.7(5)
C33 C32 C31 130.0(5)
C32 C33 C34 117.4(6)
C32 C33 H33 121.3
C34 C33 H33 121.3
C35 C34 C33 120.9(7)
C35 C34 H34 119.6
C33 C34 H34 119.6
C34 C35 C36 122.4(6)
C34 C35 H35 118.8
C36 C35 H35 118.8
C37 C36 C35 115.3(6)
C37 C36 H36 122.3
C35 C36 H36 122.3
C32 C37 C36 121.7(6)
C32 C37 C38 108.8(5)
C36 C37 C38 129.4(6)
O26 C38 N4 123.1(5)
O26 C38 C37 131.9(5)
N4 C38 C37 105.0(5)
N4 C39 P4 113.6(4)
N4 C39 H39A 108.8
P4 C39 H39A 108.8
N4 C39 H39B 108.8
P4 C39 H39B 108.8
H39A C39 H39B 107.7
O20 C40 N3 125.7(5)
O20 C40 C41 128.9(5)
N3 C40 C41 105.3(4)
C42 C41 C46 122.8(5)
C42 C41 C40 129.5(5)
C46 C41 C40 107.7(5)
C41 C42 C43 116.8(6)
C41 C42 H42 121.6
C43 C42 H42 121.6
C44 C43 C42 120.5(6)
C44 C43 H43 119.7
C42 C43 H43 119.7
C43 C44 C45 122.5(6)
C43 C44 H44 118.7
C45 C44 H44 118.7
C44 C45 C46 117.1(7)
C44 C45 H45 121.4
C46 C45 H45 121.4
C41 C46 C45 120.1(6)
C41 C46 C47 109.2(5)
C45 C46 C47 130.7(6)
O21 C47 N3 124.4(5)
O21 C47 C46 130.6(5)
N3 C47 C46 105.0(4)
N3 C48 P3 113.1(3)
N3 C48 H48A 108.9
P3 C48 H48A 108.9
N3 C48 H48B 108.9
P3 C48 H48B 108.9
H48A C48 H48B 107.8
C4_1 O1_1 C1_1 109.4(3)
C4_1 O1_1 Al3 125.4(3)
C1_1 O1_1 Al3 125.2(3)
O1_1 C1_1 C2_1 104.8(4)
O1_1 C1_1 H1A_1 110.8
C2_1 C1_1 H1A_1 110.8
O1_1 C1_1 H1B_1 110.8
C2_1 C1_1 H1B_1 110.8
H1A_1 C1_1 H1B_1 108.9
C3_1 C2_1 C1_1 103.7(4)
C3_1 C2_1 H2A_1 111.0
C1_1 C2_1 H2A_1 111.0
C3_1 C2_1 H2B_1 111.0
C1_1 C2_1 H2B_1 111.0
H2A_1 C2_1 H2B_1 109.0
C2_1 C3_1 C4_1 102.9(4)
C2_1 C3_1 H3A_1 111.2
C4_1 C3_1 H3A_1 111.2
C2_1 C3_1 H3B_1 111.2
C4_1 C3_1 H3B_1 111.2
H3A_1 C3_1 H3B_1 109.1
O1_1 C4_1 C3_1 103.4(4)
O1_1 C4_1 H4B_1 111.1
C3_1 C4_1 H4B_1 111.1
O1_1 C4_1 H4C_1 111.1
C3_1 C4_1 H4C_1 111.1
H4B_1 C4_1 H4C_1 109.1
C4_2 O1_2 C1_2 109.1(4)
C4_2 O1_2 Al3 125.7(3)
C1_2 O1_2 Al3 125.0(3)
O1_2 C1_2 C2_2 107.4(5)
O1_2 C1_2 H1C_2 110.2
C2_2 C1_2 H1C_2 110.2
O1_2 C1_2 H1D_2 110.2
C2_2 C1_2 H1D_2 110.2
H1C_2 C1_2 H1D_2 108.5
C3_2 C2_2 C1_2 108.0(5)
C3_2 C2_2 H2C_2 110.1
C1_2 C2_2 H2C_2 110.1
C3_2 C2_2 H2D_2 110.1
C1_2 C2_2 H2D_2 110.1
H2C_2 C2_2 H2D_2 108.4
C2_2 C3_2 C4_2 107.7(5)
C2_2 C3_2 H3C_2 110.2
C4_2 C3_2 H3C_2 110.2
C2_2 C3_2 H3D_2 110.2
C4_2 C3_2 H3D_2 110.2
H3C_2 C3_2 H3D_2 108.5
O1_2 C4_2 C3_2 107.0(4)
O1_2 C4_2 H4D_2 110.3
C3_2 C4_2 H4D_2 110.3
O1_2 C4_2 H4E_2 110.3
C3_2 C4_2 H4E_2 110.3
H4D_2 C4_2 H4E_2 108.6
C4_3 O1_3 C1_3 110.3(3)
C4_3 O1_3 Al2 124.8(3)
C1_3 O1_3 Al2 124.9(3)
O1_3 C1_3 C2_3 105.1(4)
O1_3 C1_3 H1E_3 110.7
C2_3 C1_3 H1E_3 110.7
O1_3 C1_3 H1F_3 110.7
C2_3 C1_3 H1F_3 110.7
H1E_3 C1_3 H1F_3 108.8
C3_3 C2_3 C1_3 108.1(5)
C3_3 C2_3 H2E_3 110.1
C1_3 C2_3 H2E_3 110.1
C3_3 C2_3 H2F_3 110.1
C1_3 C2_3 H2F_3 110.1
H2E_3 C2_3 H2F_3 108.4
C2_3 C3_3 C4_3 106.8(5)
C2_3 C3_3 H3E_3 110.4
C4_3 C3_3 H3E_3 110.4
C2_3 C3_3 H3F_3 110.4
C4_3 C3_3 H3F_3 110.4
H3E_3 C3_3 H3F_3 108.6
O1_3 C4_3 C3_3 106.9(4)
O1_3 C4_3 H4F_3 110.3
C3_3 C4_3 H4F_3 110.3
O1_3 C4_3 H4G_3 110.3
C3_3 C4_3 H4G_3 110.3
H4F_3 C4_3 H4G_3 108.6
C1_4 O1_4 C4_4 108.8(4)
C1_4 O1_4 Al2 127.7(3)
C4_4 O1_4 Al2 122.7(3)
O1_4 C1_4 C2_4 104.2(4)
O1_4 C1_4 H1G_4 110.9
C2_4 C1_4 H1G_4 110.9
O1_4 C1_4 H1H_4 110.9
C2_4 C1_4 H1H_4 110.9
H1G_4 C1_4 H1H_4 108.9
C3_4 C2_4 C1_4 101.2(5)
C3_4 C2_4 H2G_4 111.5
C1_4 C2_4 H2G_4 111.5
C3_4 C2_4 H2H_4 111.5
C1_4 C2_4 H2H_4 111.5
H2G_4 C2_4 H2H_4 109.4
C2_4 C3_4 C4_4 104.5(5)
C2_4 C3_4 H3G_4 110.9
C4_4 C3_4 H3G_4 110.9
C2_4 C3_4 H3H_4 110.9
C4_4 C3_4 H3H_4 110.9
H3G_4 C3_4 H3H_4 108.9
O1_4 C4_4 C3_4 104.2(4)
O1_4 C4_4 H4H_4 110.9
C3_4 C4_4 H4H_4 110.9
O1_4 C4_4 H4I_4 110.9
C3_4 C4_4 H4I_4 110.9
H4H_4 C4_4 H4I_4 108.9
C1_5 O1_5 C4_5 107.6(5)
C1_5 O1_5 Al1 124.9(6)
C4_5 O1_5 Al1 126.8(6)
O1_5 C1_5 C2_5 106.5(6)
O1_5 C1_5 H1I_5 110.4
C2_5 C1_5 H1I_5 110.4
O1_5 C1_5 H1J_5 110.4
C2_5 C1_5 H1J_5 110.4
H1I_5 C1_5 H1J_5 108.6
C3_5 C2_5 C1_5 106.4(6)
C3_5 C2_5 H2I_5 110.4
C1_5 C2_5 H2I_5 110.4
C3_5 C2_5 H2J_5 110.4
C1_5 C2_5 H2J_5 110.4
H2I_5 C2_5 H2J_5 108.6
C2_5 C3_5 C4_5 105.1(6)
C2_5 C3_5 H3I_5 110.7
C4_5 C3_5 H3I_5 110.7
C2_5 C3_5 H3J_5 110.7
C4_5 C3_5 H3J_5 110.7
H3I_5 C3_5 H3J_5 108.8
O1_5 C4_5 C3_5 103.7(6)
O1_5 C4_5 H4J_5 111.0
C3_5 C4_5 H4J_5 111.0
O1_5 C4_5 H4K_5 111.0
C3_5 C4_5 H4K_5 111.0
H4J_5 C4_5 H4K_5 109.0
C1_9 O1_9 C4_9 107.0(10)
C1_9 O1_9 Al1 121.1(16)
C4_9 O1_9 Al1 131.6(18)
O1_9 C1_9 C2_9 105.1(10)
O1_9 C1_9 H1K_9 110.7
C2_9 C1_9 H1K_9 110.7
O1_9 C1_9 H1L_9 110.7
C2_9 C1_9 H1L_9 110.7
H1K_9 C1_9 H1L_9 108.8
C3_9 C2_9 C1_9 107.9(10)
C3_9 C2_9 H2K_9 110.1
C1_9 C2_9 H2K_9 110.1
C3_9 C2_9 H2L_9 110.1
C1_9 C2_9 H2L_9 110.1
H2K_9 C2_9 H2L_9 108.4
C2_9 C3_9 C4_9 103.5(15)
C2_9 C3_9 H3K_9 111.1
C4_9 C3_9 H3K_9 111.1
C2_9 C3_9 H3L_9 111.1
C4_9 C3_9 H3L_9 111.1
H3K_9 C3_9 H3L_9 109.0
O1_9 C4_9 C3_9 103.7(10)
O1_9 C4_9 H4L_9 111.0
C3_9 C4_9 H4L_9 111.0
O1_9 C4_9 H4M_9 111.0
C3_9 C4_9 H4M_9 111.0
H4L_9 C4_9 H4M_9 109.0
C4_6 O1_6 C1_6 109.5(3)
C4_6 O1_6 Al1 123.3(3)
C1_6 O1_6 Al1 127.2(3)
O1_6 C1_6 C2_6 104.9(4)
O1_6 C1_6 H1M_6 110.8
C2_6 C1_6 H1M_6 110.8
O1_6 C1_6 H1N_6 110.8
C2_6 C1_6 H1N_6 110.8
H1M_6 C1_6 H1N_6 108.8
C3_6 C2_6 C1_6 105.8(4)
C3_6 C2_6 H2M_6 110.6
C1_6 C2_6 H2M_6 110.6
C3_6 C2_6 H2N_6 110.6
C1_6 C2_6 H2N_6 110.6
H2M_6 C2_6 H2N_6 108.7
C2_6 C3_6 C4_6 103.0(4)
C2_6 C3_6 H3M_6 111.2
C4_6 C3_6 H3M_6 111.2
C2_6 C3_6 H3N_6 111.2
C4_6 C3_6 H3N_6 111.2
H3M_6 C3_6 H3N_6 109.1
O1_6 C4_6 C3_6 104.6(4)
O1_6 C4_6 H4N_6 110.8
C3_6 C4_6 H4N_6 110.8
O1_6 C4_6 H4O_6 110.8
C3_6 C4_6 H4O_6 110.8
H4N_6 C4_6 H4O_6 108.9
O1_7 C4_7 C3_7 103.7(9)
O1_7 C4_7 H4P_7 111.0
C3_7 C4_7 H4P_7 111.0
O1_7 C4_7 H4Q_7 111.0
C3_7 C4_7 H4Q_7 111.0
H4P_7 C4_7 H4Q_7 109.0
O1_7 C1_7 C2_7 104.3(9)
O1_7 C1_7 H1O_7 110.9
C2_7 C1_7 H1O_7 110.9
O1_7 C1_7 H1P_7 110.9
C2_7 C1_7 H1P_7 110.9
H1O_7 C1_7 H1P_7 108.9
C3_7 C2_7 C1_7 106.8(11)
C3_7 C2_7 H2O_7 110.4
C1_7 C2_7 H2O_7 110.4
C3_7 C2_7 H2P_7 110.4
C1_7 C2_7 H2P_7 110.4
H2O_7 C2_7 H2P_7 108.6
C2_7 C3_7 C4_7 108.1(10)
C2_7 C3_7 H3O_7 110.1
C4_7 C3_7 H3O_7 110.1
C2_7 C3_7 H3P_7 110.1
C4_7 C3_7 H3P_7 110.1
H3O_7 C3_7 H3P_7 108.4
C1_7 O1_7 C4_7 108.6(9)
O1_10 C4_10 C3_10 104.5(9)
O1_10 C4_10 H4R_10 110.9
C3_10 C4_10 H4R_10 110.9
O1_10 C4_10 H4S_10 110.9
C3_10 C4_10 H4S_10 110.9
H4R_10 C4_10 H4S_10 108.9
O1_10 C1_10 C2_10 105.7(9)
O1_10 C1_10 H1Q_10 110.6
C2_10 C1_10 H1Q_10 110.6
O1_10 C1_10 H1R_10 110.6
C2_10 C1_10 H1R_10 110.6
H1Q_10 C1_10 H1R_10 108.7
C3_10 C2_10 C1_10 105.4(11)
C3_10 C2_10 H2Q_10 110.7
C1_10 C2_10 H2Q_10 110.7
C3_10 C2_10 H2R_10 110.7
C1_10 C2_10 H2R_10 110.7
H2Q_10 C2_10 H2R_10 108.8
C2_10 C3_10 C4_10 109.1(11)
C2_10 C3_10 H3Q_10 109.9
C4_10 C3_10 H3Q_10 109.9
C2_10 C3_10 H3R_10 109.9
C4_10 C3_10 H3R_10 109.9
H3Q_10 C3_10 H3R_10 108.3
C1_10 O1_10 C4_10 107.6(9)
C4_8 O1_8 C1_8 106.7(11)
O1_8 C1_8 C2_8 103.5(10)
O1_8 C1_8 H1S_8 111.1
C2_8 C1_8 H1S_8 111.1
O1_8 C1_8 H1T_8 111.1
C2_8 C1_8 H1T_8 111.1
H1S_8 C1_8 H1T_8 109.0
C3_8 C2_8 C1_8 107.5(14)
C3_8 C2_8 H2S_8 110.2
C1_8 C2_8 H2S_8 110.2
C3_8 C2_8 H2T_8 110.2
C1_8 C2_8 H2T_8 110.2
H2S_8 C2_8 H2T_8 108.5
C2_8 C3_8 C4_8 106.4(14)
C2_8 C3_8 H3S_8 110.5
C4_8 C3_8 H3S_8 110.5
C2_8 C3_8 H3T_8 110.5
C4_8 C3_8 H3T_8 110.5
H3S_8 C3_8 H3T_8 108.6
O1_8 C4_8 C3_8 104.1(10)
O1_8 C4_8 H4T_8 110.9
C3_8 C4_8 H4T_8 110.9
O1_8 C4_8 H4U_8 110.9
C3_8 C4_8 H4U_8 110.9
H4T_8 C4_8 H4U_8 109.0
C4_11 O1_11 C1_11 106.5(10)
C3_11 C2_11 C1_11 106.5(18)
C3_11 C2_11 H2U_11 110.4
C1_11 C2_11 H2U_11 110.4
C3_11 C2_11 H2V_11 110.4
C1_11 C2_11 H2V_11 110.4
H2U_11 C2_11 H2V_11 108.6
O1_11 C1_11 C2_11 103.6(10)
O1_11 C1_11 H1U_11 111.0
C2_11 C1_11 H1U_11 111.0
O1_11 C1_11 H1V_11 111.0
C2_11 C1_11 H1V_11 111.0
H1U_11 C1_11 H1V_11 109.0
C2_11 C3_11 C4_11 98.3(18)
C2_11 C3_11 H3U_11 112.1
C4_11 C3_11 H3U_11 112.1
C2_11 C3_11 H3V_11 112.1
C4_11 C3_11 H3V_11 112.1
H3U_11 C3_11 H3V_11 109.8
O1_11 C4_11 C3_11 103.4(10)
O1_11 C4_11 H4V_11 111.1
C3_11 C4_11 H4V_11 111.1
O1_11 C4_11 H4W_11 111.1
C3_11 C4_11 H4W_11 111.1
H4V_11 C4_11 H4W_11 109.1
C4_12 O1_12 C1_12 108.1(11)
C3_12 C2_12 C1_12 104.9(15)
C3_12 C2_12 H2W_12 110.8
C1_12 C2_12 H2W_12 110.8
C3_12 C2_12 H2X_12 110.8
C1_12 C2_12 H2X_12 110.8
H2W_12 C2_12 H2X_12 108.9
O1_12 C1_12 C2_12 104.4(10)
O1_12 C1_12 H1W_12 110.9
C2_12 C1_12 H1W_12 110.9
O1_12 C1_12 H1X_12 110.9
C2_12 C1_12 H1X_12 110.9
H1W_12 C1_12 H1X_12 108.9
C2_12 C3_12 C4_12 109.6(12)
C2_12 C3_12 H3W_12 109.7
C4_12 C3_12 H3W_12 109.7
C2_12 C3_12 H3X_12 109.7
C4_12 C3_12 H3X_12 109.7
H3W_12 C3_12 H3X_12 108.2
O1_12 C4_12 C3_12 103.0(10)
O1_12 C4_12 H4X_12 111.2
C3_12 C4_12 H4X_12 111.2
O1_12 C4_12 H4Y_12 111.2
C3_12 C4_12 H4Y_12 111.2
H4X_12 C4_12 H4Y_12 109.1

loop_
_geom_bond_atom_site_label_1
_geom_bond_atom_site_label_2
_geom_bond_distance
Cl1 Al4 2.140(2)
Cl2 Al4 2.137(3)
Cl3 Al4 2.108(3)
Cl4 Al5 2.114(2)
Cl5 Al5 2.136(2)
Cl6 Al5 2.138(2)
P1 O23 1.509(3)
P1 O7 1.518(3)
P1 O12 1.522(3)
P1 C18 1.807(5)
P2 O4 1.495(3)
P2 O5 1.515(3)
P2 O3 1.530(3)
P2 C9 1.800(5)
P3 O22 1.509(3)
P3 O13 1.525(3)
P3 O6 1.531(3)
P3 C48 1.804(5)
P4 O19 1.503(3)
P4 O14 1.508(3)
P4 O18 1.525(3)
P4 C39 1.804(5)
Al1 O13 1.818(3)
Al1 O12 1.825(3)
Al1 O14 1.831(3)
Al1 O1_9 1.930(19)
Al1 O1_6 1.947(3)
Al1 O15 1.971(3)
Al1 O1_5 1.986(7)
Al2 O5 1.808(3)
Al2 O6 1.819(3)
Al2 O7 1.829(3)
Al2 O1_3 1.961(3)
Al2 O1_4 1.964(3)
Al2 O1 2.001(3)
Al4 O3 1.733(4)
Al3 O19 1.840(3)
Al3 O4 1.852(3)
Al3 O23 1.857(3)
Al3 O22 1.859(3)
Al3 O1_1 1.957(3)
Al3 O1_2 1.997(3)
Al5 O18 1.742(3)
O1 C1 1.224(5)
O2 C8 1.204(6)
O10 C10 1.206(6)
O11 C17 1.212(6)
O15 C31 1.228(6)
O20 C40 1.193(6)
O21 C47 1.202(6)
O26 C38 1.198(7)
N1 C1 1.373(6)
N1 C8 1.430(6)
N1 C9 1.440(6)
N2 C10 1.394(6)
N2 C17 1.406(6)
N2 C18 1.452(6)
N3 C40 1.384(6)
N3 C47 1.410(6)
N3 C48 1.447(6)
N4 C31 1.361(7)
N4 C38 1.441(6)
N4 C39 1.458(6)
C1 C2 1.478(6)
C2 C3 1.384(7)
C2 C7 1.389(7)
C3 C4 1.393(7)
C3 H3 0.9500
C4 C5 1.400(8)
C4 H4A 0.9500
C5 C6 1.347(8)
C5 H5A 0.9500
C6 C7 1.373(7)
C6 H6A 0.9500
C7 C8 1.482(7)
C9 H9A 0.9900
C9 H9B 0.9900
C10 C11 1.486(7)
C11 C12 1.383(7)
C11 C16 1.389(7)
C12 C13 1.386(9)
C12 H12A 0.9500
C13 C14 1.365(9)
C13 H13A 0.9500
C14 C15 1.392(8)
C14 H14A 0.9500
C15 C16 1.362(8)
C15 H15 0.9500
C16 C17 1.469(7)
C18 H18A 0.9900
C18 H18B 0.9900
C31 C32 1.477(7)
C32 C37 1.378(8)
C32 C33 1.379(8)
C33 C34 1.385(8)
C33 H33 0.9500
C34 C35 1.382(10)
C34 H34 0.9500
C35 C36 1.413(11)
C35 H35 0.9500
C36 C37 1.396(8)
C36 H36 0.9500
C37 C38 1.477(8)
C39 H39A 0.9900
C39 H39B 0.9900
C40 C41 1.508(7)
C41 C42 1.363(8)
C41 C46 1.378(8)
C42 C43 1.398(9)
C42 H42 0.9500
C43 C44 1.366(11)
C43 H43 0.9500
C44 C45 1.372(10)
C44 H44 0.9500
C45 C46 1.391(8)
C45 H45 0.9500
C46 C47 1.482(8)
C48 H48A 0.9900
C48 H48B 0.9900
O1_1 C4_1 1.457(5)
O1_1 C1_1 1.464(5)
C1_1 C2_1 1.494(5)
C1_1 H1A_1 0.9900
C1_1 H1B_1 0.9900
C2_1 C3_1 1.487(6)
C2_1 H2A_1 0.9900
C2_1 H2B_1 0.9900
C3_1 C4_1 1.493(6)
C3_1 H3A_1 0.9900
C3_1 H3B_1 0.9900
C4_1 H4B_1 0.9900
C4_1 H4C_1 0.9900
O1_2 C4_2 1.453(5)
O1_2 C1_2 1.454(5)
C1_2 C2_2 1.461(6)
C1_2 H1C_2 0.9900
C1_2 H1D_2 0.9900
C2_2 C3_2 1.458(7)
C2_2 H2C_2 0.9900
C2_2 H2D_2 0.9900
C3_2 C4_2 1.477(6)
C3_2 H3C_2 0.9900
C3_2 H3D_2 0.9900
C4_2 H4D_2 0.9900
C4_2 H4E_2 0.9900
O1_3 C4_3 1.448(5)
O1_3 C1_3 1.464(5)
C1_3 C2_3 1.478(6)
C1_3 H1E_3 0.9900
C1_3 H1F_3 0.9900
C2_3 C3_3 1.468(7)
C2_3 H2E_3 0.9900
C2_3 H2F_3 0.9900
C3_3 C4_3 1.476(6)
C3_3 H3E_3 0.9900
C3_3 H3F_3 0.9900
C4_3 H4F_3 0.9900
C4_3 H4G_3 0.9900
O1_4 C1_4 1.458(5)
O1_4 C4_4 1.459(5)
C1_4 C2_4 1.500(6)
C1_4 H1G_4 0.9900
C1_4 H1H_4 0.9900
C2_4 C3_4 1.478(7)
C2_4 H2G_4 0.9900
C2_4 H2H_4 0.9900
C3_4 C4_4 1.500(6)
C3_4 H3G_4 0.9900
C3_4 H3H_4 0.9900
C4_4 H4H_4 0.9900
C4_4 H4I_4 0.9900
O1_5 C1_5 1.455(6)
O1_5 C4_5 1.468(6)
C1_5 C2_5 1.484(7)
C1_5 H1I_5 0.9900
C1_5 H1J_5 0.9900
C2_5 C3_5 1.483(7)
C2_5 H2I_5 0.9900
C2_5 H2J_5 0.9900
C3_5 C4_5 1.483(6)
C3_5 H3I_5 0.9900
C3_5 H3J_5 0.9900
C4_5 H4J_5 0.9900
C4_5 H4K_5 0.9900
O1_9 C1_9 1.460(7)
O1_9 C4_9 1.466(7)
C1_9 C2_9 1.485(8)
C1_9 H1K_9 0.9900
C1_9 H1L_9 0.9900
C2_9 C3_9 1.480(9)
C2_9 H2K_9 0.9900
C2_9 H2L_9 0.9900
C3_9 C4_9 1.486(8)
C3_9 H3K_9 0.9900
C3_9 H3L_9 0.9900
C4_9 H4L_9 0.9900
C4_9 H4M_9 0.9900
O1_6 C4_6 1.455(5)
O1_6 C1_6 1.455(5)
C1_6 C2_6 1.485(6)
C1_6 H1M_6 0.9900
C1_6 H1N_6 0.9900
C2_6 C3_6 1.483(6)
C2_6 H2M_6 0.9900
C2_6 H2N_6 0.9900
C3_6 C4_6 1.487(6)
C3_6 H3M_6 0.9900
C3_6 H3N_6 0.9900
C4_6 H4N_6 0.9900
C4_6 H4O_6 0.9900
C4_7 O1_7 1.462(7)
C4_7 C3_7 1.480(8)
C4_7 H4P_7 0.9900
C4_7 H4Q_7 0.9900
C1_7 O1_7 1.454(7)
C1_7 C2_7 1.481(8)
C1_7 H1O_7 0.9900
C1_7 H1P_7 0.9900
C2_7 C3_7 1.479(8)
C2_7 H2O_7 0.9900
C2_7 H2P_7 0.9900
C3_7 H3O_7 0.9900
C3_7 H3P_7 0.9900
C4_10 O1_10 1.464(7)
C4_10 C3_10 1.480(8)
C4_10 H4R_10 0.9900
C4_10 H4S_10 0.9900
C1_10 O1_10 1.460(7)
C1_10 C2_10 1.480(8)
C1_10 H1Q_10 0.9900
C1_10 H1R_10 0.9900
C2_10 C3_10 1.475(8)
C2_10 H2Q_10 0.9900
C2_10 H2R_10 0.9900
C3_10 H3Q_10 0.9900
C3_10 H3R_10 0.9900
O1_8 C4_8 1.459(8)
O1_8 C1_8 1.464(8)
C1_8 C2_8 1.489(8)
C1_8 H1S_8 0.9900
C1_8 H1T_8 0.9900
C2_8 C3_8 1.479(9)
C2_8 H2S_8 0.9900
C2_8 H2T_8 0.9900
C3_8 C4_8 1.485(8)
C3_8 H3S_8 0.9900
C3_8 H3T_8 0.9900
C4_8 H4T_8 0.9900
C4_8 H4U_8 0.9900
O1_11 C4_11 1.463(8)
O1_11 C1_11 1.465(8)
C2_11 C3_11 1.476(9)
C2_11 C1_11 1.487(8)
C2_11 H2U_11 0.9900
C2_11 H2V_11 0.9900
C1_11 H1U_11 0.9900
C1_11 H1V_11 0.9900
C3_11 C4_11 1.486(8)
C3_11 H3U_11 0.9900
C3_11 H3V_11 0.9900
C4_11 H4V_11 0.9900
C4_11 H4W_11 0.9900
O1_12 C4_12 1.459(8)
O1_12 C1_12 1.462(8)
C2_12 C3_12 1.475(9)
C2_12 C1_12 1.485(8)
C2_12 H2W_12 0.9900
C2_12 H2X_12 0.9900
C1_12 H1W_12 0.9900
C1_12 H1X_12 0.9900
C3_12 C4_12 1.486(8)
C3_12 H3W_12 0.9900
C3_12 H3X_12 0.9900
C4_12 H4X_12 0.9900
C4_12 H4Y_12 0.9900
